data_2244117
loop_
_publ_author_name
'Akkurt, Mehmet'
'Y\?ild\?ir\?im, Sema \"Ozt\"urk'
'Shikhaliyev, Namiq Q.'
'Mammadova, Naila A.'
'Niyazova, Ayten A.'
'Khrustalev, Victor N.'
'Bhattarai, Ajaya'

_publ_section_title
;
 Crystal structure and Hirshfeld surface analysis of
 (<i>E</i>)-2-(4-bromophenyl)-1-[2,2-dibromo-1-(4-nitrophenyl)ethenyl]diazene
;
_journal_coeditor_code YK2170
_journal_issue 7
_journal_name_full 'Acta Crystallographica Section E'
_journal_page_first
;
;
_journal_paper_doi 10.1107/S205698902200620X
_journal_volume 78
_journal_year 2022
_chemical_absolute_configuration ad
_chemical_formula_iupac 'C14 H8 Br3 N3 O2'
_chemical_formula_moiety 'C14 H8 Br3 N3 O2'
_chemical_formula_sum 'C14 H8 Br3 N3 O2'
_chemical_formula_weight 489.96
_chemical_name_systematic
;
(<i>E</i>)-2-(4-Bromophenyl)-1-[2,2-dibromo-1-(4-nitrophenyl)ethenyl]diazene
;
_space_group_crystal_system orthorhombic
_space_group_IT_number 33
_space_group_name_Hall 'P 2c -2n'
_space_group_name_H-M_alt 'P n a 21'
_atom_sites_solution_hydrogens geom
_atom_sites_solution_primary direct
_atom_sites_solution_secondary difmap
_audit_creation_method SHELXL-2018/3
_cell_angle_alpha 90
_cell_angle_beta 90
_cell_angle_gamma 90
_cell_formula_units_Z 4
_cell_length_a 13.8678(5)
_cell_length_b 13.5442(5)
_cell_length_c 8.3017(3)
_cell_measurement_reflns_used 9976
_cell_measurement_temperature 100(2)
_cell_measurement_theta_max 34.81
_cell_measurement_theta_min 2.88
_cell_volume 1559.29(10)
_computing_cell_refinement
;
SAINT (Bruker, 2018)
;
_computing_data_collection
;
<i>APEX3</i> (Bruker, 2018)
;
_computing_data_reduction
;
SAINT (Bruker, 2018)
;
_computing_molecular_graphics
;
ORTEP-3 for Windows (Farrugia, 2012)
;
_computing_publication_material
;
PLATON (Spek, 2020)
;
_computing_structure_refinement
;
SHELXL2018 (Sheldrick, 2015b)
;
_computing_structure_solution
;
SHELXT (Sheldrick, 2015a)
;
_diffrn_ambient_temperature 100(2)
_diffrn_detector_area_resol_mean 7.31
_diffrn_measured_fraction_theta_full 0.999
_diffrn_measured_fraction_theta_max 1.000
_diffrn_measurement_device_type 'Bruker D8 QUEST, Photon III detector'
_diffrn_measurement_method '\f and \w shutterless scans'
_diffrn_radiation_monochromator graphite
_diffrn_radiation_type MoK\a
_diffrn_radiation_wavelength 0.71073
_diffrn_reflns_av_R_equivalents 0.0573
_diffrn_reflns_av_unetI/netI 0.0308
_diffrn_reflns_limit_h_max 22
_diffrn_reflns_limit_h_min -22
_diffrn_reflns_limit_k_max 22
_diffrn_reflns_limit_k_min -22
_diffrn_reflns_limit_l_max 13
_diffrn_reflns_limit_l_min -13
_diffrn_reflns_number 75835
_diffrn_reflns_theta_full 25.242
_diffrn_reflns_theta_max 35.973
_diffrn_reflns_theta_min 2.878
_diffrn_source 'fine-focus sealed X-Ray tube'
_exptl_absorpt_coefficient_mu 7.770
_exptl_absorpt_correction_T_max 0.1101
_exptl_absorpt_correction_T_min 0.0441
_exptl_absorpt_correction_type multi-scan
_exptl_absorpt_process_details
;
(SADABS; Krause <i>et al.</i>,  2015)
;
_exptl_crystal_colour red
_exptl_crystal_density_diffrn 2.087
_exptl_crystal_density_method 'not measured'
_exptl_crystal_description block
_exptl_crystal_F_000 936
_exptl_crystal_size_max 0.31
_exptl_crystal_size_mid 0.14
_exptl_crystal_size_min 0.08
_refine_diff_density_max 1.405
_refine_diff_density_min -0.968
_refine_ls_abs_structure_details
;
Flack parameter determined using 2437 quotients
[(<i>I</i>^+^)-(<i>I</i>^-^)]/[(<i>I</i>^+^)+(<i>I</i>^-^)]
(Parsons <i>et al.</i>,  2013).
;
_refine_ls_abs_structure_Flack 0.003(5)
_refine_ls_extinction_method none
_refine_ls_goodness_of_fit_ref 1.023
_refine_ls_hydrogen_treatment constr
_refine_ls_matrix_type full
_refine_ls_number_parameters 199
_refine_ls_number_reflns 7370
_refine_ls_number_restraints 1
_refine_ls_restrained_S_all 1.023
_refine_ls_R_factor_all 0.0489
_refine_ls_R_factor_gt 0.0333
_refine_ls_shift/su_max 0.002
_refine_ls_shift/su_mean 0.000
_refine_ls_structure_factor_coef Fsqd
_refine_ls_weighting_details 'w=1/[\s^2^(Fo^2^)+(0.0438P)^2^+0.8309P] where P=(Fo^2^+2Fc^2^)/3'
_refine_ls_weighting_scheme calc
_refine_ls_wR_factor_gt 0.0769
_refine_ls_wR_factor_ref 0.0847
_reflns_number_gt 5962
_reflns_number_total 7370
_reflns_threshold_expression 'I > 2\s(I)'
_cod_data_source_file yk2170sup1.cif
_cod_data_source_block I
_cod_database_code 2244117
_shelx_space_group_comment
;
The symmetry employed for this shelxl refinement is uniquely defined
by the following loop, which should always be used as a source of
symmetry information in preference to the above space-group names.
They are only intended as comments.
;
_shelx_estimated_absorpt_t_min 0.197
_shelx_estimated_absorpt_t_max 0.575

loop_
_space_group_symop_operation_xyz
'x, y, z'
'-x, -y, z+1/2'
'-x+1/2, y+1/2, z+1/2'
'x+1/2, -y+1/2, z'

loop_
_atom_site_type_symbol
_atom_site_label
_atom_site_fract_x
_atom_site_fract_y
_atom_site_fract_z
_atom_site_U_iso_or_equiv
_atom_site_adp_type
_atom_site_calc_flag
_atom_site_occupancy
_atom_site_disorder_assembly
_atom_site_disorder_group
Br Br1 0.49964(2) 0.72932(3) 0.49158(6) 0.02765(8) Uani d 1 . .
Br Br2 0.44572(2) 0.50470(2) 0.51189(7) 0.02906(8) Uani d 1 . .
Br Br3 -0.10955(3) 0.24165(3) 0.55241(7) 0.03182(9) Uani d 1 . .
O O1 0.1810(2) 1.1045(2) 0.3729(4) 0.0333(6) Uani d 1 . .
O O2 0.1662(3) 1.1002(2) 0.6323(4) 0.0326(6) Uani d 1 . .
N N1 0.18506(19) 1.0613(2) 0.5020(5) 0.0231(5) Uani d 1 . .
N N2 0.24431(19) 0.57755(19) 0.5188(4) 0.0207(5) Uani d 1 . .
N N3 0.15599(19) 0.5982(2) 0.5376(4) 0.0228(6) Uani d 1 . .
C C1 0.4020(2) 0.6350(2) 0.5012(6) 0.0222(6) Uani d 1 . .
C C2 0.3073(2) 0.6586(2) 0.5080(5) 0.0205(5) Uani d 1 . .
C C3 0.2727(2) 0.7629(2) 0.5040(5) 0.0196(5) Uani d 1 . .
C C4 0.2373(3) 0.8055(3) 0.6449(5) 0.0221(6) Uani d 1 . .
H H4 0.233234 0.767615 0.741062 0.027 Uiso calc 1 . .
C C5 0.2076(3) 0.9043(3) 0.6441(5) 0.0222(6) Uani d 1 . .
H H5 0.184039 0.934772 0.739348 0.027 Uiso calc 1 . .
C C6 0.2136(2) 0.9563(2) 0.5016(5) 0.0212(5) Uani d 1 . .
C C7 0.2468(3) 0.9148(3) 0.3596(5) 0.0249(7) Uani d 1 . .
H H7 0.248972 0.952162 0.262834 0.030 Uiso calc 1 . .
C C8 0.2769(3) 0.8171(3) 0.3629(5) 0.0235(6) Uani d 1 . .
H H8 0.300598 0.787169 0.267351 0.028 Uiso calc 1 . .
C C9 0.0971(2) 0.5110(2) 0.5422(5) 0.0208(6) Uani d 1 . .
C C10 0.0066(3) 0.5207(3) 0.6113(5) 0.0251(7) Uani d 1 . .
H H10 -0.013356 0.582330 0.654399 0.030 Uiso calc 1 . .
C C11 -0.0553(3) 0.4391(3) 0.6172(5) 0.0262(7) Uani d 1 . .
H H11 -0.117165 0.444374 0.665505 0.031 Uiso calc 1 . .
C C12 -0.0249(3) 0.3509(2) 0.5516(5) 0.0243(6) Uani d 1 . .
C C13 0.0662(2) 0.3397(2) 0.4837(5) 0.0246(7) Uani d 1 . .
H H13 0.085933 0.277960 0.440465 0.030 Uiso calc 1 . .
C C14 0.1275(2) 0.4203(2) 0.4803(5) 0.0236(6) Uani d 1 . .
H H14 0.190380 0.413915 0.435972 0.028 Uiso calc 1 . .

loop_
_atom_site_aniso_label
_atom_site_aniso_U_11
_atom_site_aniso_U_22
_atom_site_aniso_U_33
_atom_site_aniso_U_12
_atom_site_aniso_U_13
_atom_site_aniso_U_23
Br1 0.01833(12) 0.02119(13) 0.0434(2) -0.00217(10) 0.00069(14) 0.00037(16)
Br2 0.02025(12) 0.01897(13) 0.0480(2) 0.00223(10) -0.00256(15) -0.00061(14)
Br3 0.02917(16) 0.02402(15) 0.0423(2) -0.00937(12) -0.00254(18) 0.00189(17)
O1 0.0460(17) 0.0222(13) 0.0317(15) 0.0060(12) 0.0009(13) 0.0062(11)
O2 0.0450(16) 0.0217(13) 0.0310(16) 0.0042(12) 0.0006(13) -0.0038(11)
N1 0.0211(10) 0.0185(11) 0.0296(15) 0.0000(8) 0.0007(13) -0.0001(12)
N2 0.0179(10) 0.0190(10) 0.0251(15) -0.0007(8) -0.0006(10) 0.0012(11)
N3 0.0184(11) 0.0192(11) 0.0306(17) -0.0012(8) 0.0016(10) 0.0014(11)
C1 0.0181(11) 0.0170(11) 0.0315(16) 0.0001(9) -0.0020(13) -0.0003(13)
C2 0.0182(11) 0.0171(11) 0.0263(15) 0.0002(9) -0.0010(12) 0.0015(12)
C3 0.0164(10) 0.0167(11) 0.0257(15) -0.0004(8) -0.0012(13) 0.0022(12)
C4 0.0237(14) 0.0183(13) 0.0243(16) 0.0015(11) 0.0002(12) 0.0010(12)
C5 0.0215(14) 0.0211(14) 0.0241(16) 0.0024(11) 0.0005(12) -0.0010(12)
C6 0.0194(11) 0.0166(11) 0.0275(15) 0.0000(9) -0.0004(13) -0.0007(13)
C7 0.0262(15) 0.0209(14) 0.0276(18) 0.0018(12) 0.0018(13) 0.0031(12)
C8 0.0238(14) 0.0202(14) 0.0265(17) 0.0003(11) 0.0022(13) 0.0003(12)
C9 0.0189(12) 0.0167(11) 0.0269(17) -0.0010(9) -0.0007(11) 0.0000(12)
C10 0.0230(14) 0.0182(13) 0.0342(19) 0.0003(11) 0.0021(13) -0.0015(13)
C11 0.0203(13) 0.0209(14) 0.037(2) -0.0021(11) 0.0034(13) -0.0005(13)
C12 0.0238(13) 0.0185(12) 0.0305(17) -0.0061(10) -0.0016(13) 0.0016(14)
C13 0.0246(13) 0.0182(12) 0.0312(19) -0.0007(10) 0.0009(14) -0.0027(13)
C14 0.0205(12) 0.0208(13) 0.0295(19) -0.0005(10) 0.0035(13) -0.0024(13)

loop_
_atom_type_symbol
_atom_type_description
_atom_type_scat_dispersion_real
_atom_type_scat_dispersion_imag
_atom_type_scat_source
C C 0.0033 0.0016 'International Tables Vol C Tables 4.2.6.8 and 6.1.1.4'
H H 0.0000 0.0000 'International Tables Vol C Tables 4.2.6.8 and 6.1.1.4'
N N 0.0061 0.0033 'International Tables Vol C Tables 4.2.6.8 and 6.1.1.4'
O O 0.0106 0.0060 'International Tables Vol C Tables 4.2.6.8 and 6.1.1.4'
Br Br -0.2901 2.4595 'International Tables Vol C Tables 4.2.6.8 and 6.1.1.4'

loop_
_geom_angle_atom_site_label_1
_geom_angle_atom_site_label_2
_geom_angle_atom_site_label_3
_geom_angle_site_symmetry_1
_geom_angle_site_symmetry_3
_geom_angle
_geom_angle_publ_flag
O1 N1 O2 . . 123.8(3) ?
O1 N1 C6 . . 118.1(3) ?
O2 N1 C6 . . 118.1(3) ?
N3 N2 C2 . . 115.9(3) ?
N2 N3 C9 . . 111.8(3) ?
C2 C1 Br1 . . 123.1(2) ?
C2 C1 Br2 . . 122.4(2) ?
Br1 C1 Br2 . . 114.43(15) ?
C1 C2 N2 . . 115.0(3) ?
C1 C2 C3 . . 122.3(3) ?
N2 C2 C3 . . 122.7(3) ?
C8 C3 C4 . . 120.3(3) ?
C8 C3 C2 . . 120.5(3) ?
C4 C3 C2 . . 119.1(3) ?
C3 C4 C5 . . 119.7(3) ?
C3 C4 H4 . . 120.2 ?
C5 C4 H4 . . 120.2 ?
C6 C5 C4 . . 118.3(3) ?
C6 C5 H5 . . 120.8 ?
C4 C5 H5 . . 120.8 ?
C5 C6 C7 . . 122.9(3) ?
C5 C6 N1 . . 118.3(3) ?
C7 C6 N1 . . 118.8(3) ?
C6 C7 C8 . . 118.0(3) ?
C6 C7 H7 . . 121.0 ?
C8 C7 H7 . . 121.0 ?
C3 C8 C7 . . 120.7(3) ?
C3 C8 H8 . . 119.6 ?
C7 C8 H8 . . 119.6 ?
C10 C9 C14 . . 120.6(3) ?
C10 C9 N3 . . 116.6(3) ?
C14 C9 N3 . . 122.8(3) ?
C9 C10 C11 . . 119.7(3) ?
C9 C10 H10 . . 120.2 ?
C11 C10 H10 . . 120.2 ?
C12 C11 C10 . . 118.9(3) ?
C12 C11 H11 . . 120.6 ?
C10 C11 H11 . . 120.6 ?
C11 C12 C13 . . 122.1(3) ?
C11 C12 Br3 . . 119.2(3) ?
C13 C12 Br3 . . 118.7(3) ?
C14 C13 C12 . . 118.7(3) ?
C14 C13 H13 . . 120.7 ?
C12 C13 H13 . . 120.7 ?
C13 C14 C9 . . 120.0(3) ?
C13 C14 H14 . . 120.0 ?
C9 C14 H14 . . 120.0 ?

loop_
_geom_bond_atom_site_label_1
_geom_bond_atom_site_label_2
_geom_bond_site_symmetry_2
_geom_bond_distance
_geom_bond_publ_flag
Br1 C1 . 1.864(3) ?
Br2 C1 . 1.868(3) ?
Br3 C12 . 1.888(3) ?
O1 N1 . 1.223(5) ?
O2 N1 . 1.231(5) ?
N1 C6 . 1.477(4) ?
N2 N3 . 1.266(4) ?
N2 C2 . 1.406(4) ?
N3 C9 . 1.437(4) ?
C1 C2 . 1.352(4) ?
C2 C3 . 1.492(4) ?
C3 C8 . 1.384(5) ?
C3 C4 . 1.394(5) ?
C4 C5 . 1.400(5) ?
C4 H4 . 0.9500 ?
C5 C6 . 1.379(5) ?
C5 H5 . 0.9500 ?
C6 C7 . 1.384(6) ?
C7 C8 . 1.388(5) ?
C7 H7 . 0.9500 ?
C8 H8 . 0.9500 ?
C9 C10 . 1.386(5) ?
C9 C14 . 1.397(5) ?
C10 C11 . 1.400(5) ?
C10 H10 . 0.9500 ?
C11 C12 . 1.378(5) ?
C11 H11 . 0.9500 ?
C12 C13 . 1.392(5) ?
C13 C14 . 1.384(5) ?
C13 H13 . 0.9500 ?
C14 H14 . 0.9500 ?

loop_
_geom_hbond_atom_site_label_D
_geom_hbond_atom_site_label_H
_geom_hbond_atom_site_label_A
_geom_hbond_site_symmetry_A
_geom_hbond_distance_DH
_geom_hbond_distance_HA
_geom_hbond_distance_DA
_geom_hbond_angle_DHA
_geom_hbond_publ_flag
C10 H10 Br1 4_465 0.95 2.89 3.530(4) 126 yes

loop_
_geom_torsion_atom_site_label_1
_geom_torsion_atom_site_label_2
_geom_torsion_atom_site_label_3
_geom_torsion_atom_site_label_4
_geom_torsion_site_symmetry_1
_geom_torsion_site_symmetry_2
_geom_torsion_site_symmetry_3
_geom_torsion_site_symmetry_4
_geom_torsion
_geom_torsion_publ_flag
C2 N2 N3 C9 . . . . 178.1(3) ?
Br1 C1 C2 N2 . . . . -178.4(3) ?
Br2 C1 C2 N2 . . . . -1.8(6) ?
Br1 C1 C2 C3 . . . . 1.6(6) ?
Br2 C1 C2 C3 . . . . 178.2(3) ?
N3 N2 C2 C1 . . . . 174.8(4) ?
N3 N2 C2 C3 . . . . -5.2(5) ?
C1 C2 C3 C8 . . . . 72.2(5) ?
N2 C2 C3 C8 . . . . -107.7(4) ?
C1 C2 C3 C4 . . . . -106.9(5) ?
N2 C2 C3 C4 . . . . 73.1(5) ?
C8 C3 C4 C5 . . . . -1.3(5) ?
C2 C3 C4 C5 . . . . 177.8(3) ?
C3 C4 C5 C6 . . . . 0.8(5) ?
C4 C5 C6 C7 . . . . 0.5(5) ?
C4 C5 C6 N1 . . . . -178.2(3) ?
O1 N1 C6 C5 . . . . -172.7(3) ?
O2 N1 C6 C5 . . . . 6.9(4) ?
O1 N1 C6 C7 . . . . 8.6(5) ?
O2 N1 C6 C7 . . . . -171.8(3) ?
C5 C6 C7 C8 . . . . -1.2(5) ?
N1 C6 C7 C8 . . . . 177.5(3) ?
C4 C3 C8 C7 . . . . 0.6(5) ?
C2 C3 C8 C7 . . . . -178.5(3) ?
C6 C7 C8 C3 . . . . 0.6(5) ?
N2 N3 C9 C10 . . . . 160.3(4) ?
N2 N3 C9 C14 . . . . -20.0(5) ?
C14 C9 C10 C11 . . . . -0.9(6) ?
N3 C9 C10 C11 . . . . 178.9(4) ?
C9 C10 C11 C12 . . . . -0.9(6) ?
C10 C11 C12 C13 . . . . 1.7(7) ?
C10 C11 C12 Br3 . . . . -177.8(3) ?
C11 C12 C13 C14 . . . . -0.8(6) ?
Br3 C12 C13 C14 . . . . 178.8(3) ?
C12 C13 C14 C9 . . . . -1.0(6) ?
C10 C9 C14 C13 . . . . 1.8(6) ?
N3 C9 C14 C13 . . . . -177.9(4) ?

_cod_database_fobs_code 2244117
